data_7242099
loop_
_publ_author_name
'Liu, Guocheng'
'Zhao, Jing'
'Liang, Shuang'
'Li, Yan'
'Chang, Zhihan'
'Wang, Xiuli'
'Chen, Baokuan'

_publ_section_title
;
 Ten polytorsional-amide-induced helical-based coordination polymers with
 difunctional electrochemical activities
;
_journal_issue 5
_journal_name_full CrystEngComm
_journal_page_first 1263
_journal_page_last 1271
_journal_paper_doi 10.1039/D0CE01754J
_journal_volume 23
_journal_year 2021
_chemical_formula_sum 'C27 H22 Cu N4 O10'
_chemical_formula_weight 626.03
_space_group_IT_number 14
_space_group_name_Hall '-P 2ybc'
_space_group_name_H-M_alt 'P 1 21/c 1'
_symmetry_cell_setting monoclinic
_symmetry_space_group_name_H-M 'P 1 21/c 1'
_atom_sites_solution_hydrogens geom
_atom_sites_solution_primary direct
_atom_sites_solution_secondary difmap
_audit_creation_method SHELXL-97
_audit_update_record
;
2020-12-01 deposited with the CCDC.	2021-01-07 downloaded from the CCDC.
;
_cell_angle_alpha 90.00
_cell_angle_beta 97.0530(10)
_cell_angle_gamma 90.00
_cell_formula_units_Z 4
_cell_length_a 12.5279(7)
_cell_length_b 11.1904(6)
_cell_length_c 20.7164(12)
_cell_measurement_reflns_used 1774
_cell_measurement_temperature 296(2)
_cell_measurement_theta_max 28.24
_cell_measurement_theta_min 1.98
_cell_volume 2882.3(3)
_computing_structure_refinement 'SHELXL-97 (Sheldrick, 1997)'
_computing_structure_solution 'SHELXS-97 (Sheldrick, 1990)'
_diffrn_ambient_temperature 296(2)
_diffrn_measured_fraction_theta_full 0.999
_diffrn_measured_fraction_theta_max 0.999
_diffrn_measurement_device_type 'CCD area detector'
_diffrn_measurement_method 'phi and omega scans'
_diffrn_radiation_monochromator graphite
_diffrn_radiation_source 'fine-focus sealed tube'
_diffrn_radiation_type MoK\a
_diffrn_radiation_wavelength 0.71073
_diffrn_reflns_av_R_equivalents 0.0906
_diffrn_reflns_av_unetI/netI 0.1119
_diffrn_reflns_limit_h_max 7
_diffrn_reflns_limit_h_min -16
_diffrn_reflns_limit_k_max 14
_diffrn_reflns_limit_k_min -14
_diffrn_reflns_limit_l_max 27
_diffrn_reflns_limit_l_min -27
_diffrn_reflns_number 20762
_diffrn_reflns_theta_full 28.24
_diffrn_reflns_theta_max 28.24
_diffrn_reflns_theta_min 1.98
_exptl_absorpt_coefficient_mu 0.820
_exptl_absorpt_correction_T_max 0.9152
_exptl_absorpt_correction_T_min 0.8869
_exptl_absorpt_correction_type multi-scan
_exptl_absorpt_process_details SADABS
_exptl_crystal_colour Blue
_exptl_crystal_density_diffrn 1.443
_exptl_crystal_density_method 'not measured'
_exptl_crystal_description BLOCK
_exptl_crystal_F_000 1284
_exptl_crystal_size_max 0.15
_exptl_crystal_size_mid 0.13
_exptl_crystal_size_min 0.11
_refine_diff_density_max 0.601
_refine_diff_density_min -0.969
_refine_diff_density_rms 0.084
_refine_ls_extinction_method none
_refine_ls_goodness_of_fit_ref 0.953
_refine_ls_hydrogen_treatment mixed
_refine_ls_matrix_type full
_refine_ls_number_parameters 379
_refine_ls_number_reflns 7121
_refine_ls_number_restraints 1
_refine_ls_restrained_S_all 1.045
_refine_ls_R_factor_all 0.1448
_refine_ls_R_factor_gt 0.0598
_refine_ls_shift/su_max 0.000
_refine_ls_shift/su_mean 0.000
_refine_ls_structure_factor_coef Fsqd
_refine_ls_weighting_details 'calc w=1/[\s^2^(Fo^2^)+(0.0803P)^2^+0.0000P] where P=(Fo^2^+2Fc^2^)/3'
_refine_ls_weighting_scheme calc
_refine_ls_wR_factor_gt 0.1369
_refine_ls_wR_factor_ref 0.1762
_reflns_number_gt 3353
_reflns_number_total 7121
_reflns_threshold_expression >2sigma(I)
_cod_data_source_file d0ce01754j2.cif
_cod_data_source_block 01_CCDC2
_cod_depositor_comments
;
The following automatic conversions were performed:

data item '_symmetry_cell_setting' value 'Monoclinic' was changed to
'monoclinic' in accordance with the
/home/data/users/saulius/crontab/automatic-downloads/rss-feeds/RSC/lib/dictionaries/cif_core.dic
dictionary named 'cif_core.dic' version 2.4.2 last updated on
2011-04-26.

Automatic conversion script
Id: cif_fix_values 7556 2019-12-06 15:28:31Z antanas 

 Adding full bibliography for 7242094--7242103.cif.
;
_cod_original_sg_symbol_H-M 'P 21/c'
_cod_database_code 7242099

loop_
_symmetry_equiv_pos_as_xyz
'x, y, z'
'-x, y+1/2, -z+1/2'
'-x, -y, -z'
'x, -y-1/2, z-1/2'

loop_
_atom_site_label
_atom_site_type_symbol
_atom_site_fract_x
_atom_site_fract_y
_atom_site_fract_z
_atom_site_U_iso_or_equiv
_atom_site_adp_type
_atom_site_occupancy
_atom_site_symmetry_multiplicity
_atom_site_calc_flag
_atom_site_refinement_flags
_atom_site_disorder_assembly
_atom_site_disorder_group
Cu1 Cu 0.61669(5) 0.26594(5) 0.14330(3) 0.0366(2) Uani 1 1 d . . .
O1 O 0.4782(3) 0.3847(3) 0.17016(16) 0.0468(9) Uani 1 1 d . . .
N1 N 0.6672(3) 0.2102(3) 0.23437(18) 0.0361(9) Uani 1 1 d . . .
O1W O 0.6565(3) -0.2214(3) 0.24595(17) 0.0554(10) Uani 1 1 d . . .
H1WA H 0.6943 -0.1672 0.2678 0.066 Uiso 1 1 d RD . .
H1WB H 0.7023 -0.2700 0.2326 0.066 Uiso 1 1 d R . .
O2 O 0.5911(3) 0.3077(3) 0.05237(15) 0.0424(8) Uani 1 1 d . . .
N2 N 0.7315(3) 1.1074(3) 0.65012(17) 0.0354(9) Uani 1 1 d . . .
O2W O 0.5634(3) 0.5595(3) 0.25559(17) 0.0561(10) Uani 1 1 d . . .
H2WA H 0.5461 0.5101 0.2249 0.067 Uiso 1 1 d R . .
H2WB H 0.5113 0.5633 0.2782 0.067 Uiso 1 1 d R . .
N3 N 0.9492(4) 0.7227(3) 0.6422(2) 0.0446(11) Uani 1 1 d . . .
H3A H 0.9730 0.7201 0.6030 0.054 Uiso 1 1 d R . .
O3 O 0.5311(3) 0.1231(3) 0.12964(15) 0.0479(9) Uani 1 1 d . . .
O3W O 0.4183(3) 0.1533(4) -0.13025(19) 0.0720(13) Uani 1 1 d . . .
H3WA H 0.4294 0.0787 -0.1252 0.086 Uiso 1 1 d R . .
H3WB H 0.4751 0.1896 -0.1143 0.086 Uiso 1 1 d R . .
N4 N 0.7659(3) 0.1627(3) 0.47974(18) 0.0394(10) Uani 1 1 d . . .
H4A H 0.7186 0.1764 0.5083 0.047 Uiso 1 1 d R . .
O4 O 0.4934(4) 0.3219(4) -0.04298(17) 0.0663(12) Uani 1 1 d . . .
C5 C 0.8717(4) 0.3218(4) 0.5340(2) 0.0370(11) Uani 1 1 d . . .
O5 O 0.4193(4) 0.0051(4) 0.0690(2) 0.0750(14) Uani 1 1 d . . .
C6 C 0.9837(4) 0.4466(4) 0.6130(2) 0.0379(11) Uani 1 1 d . . .
O7 O 0.8609(3) 0.6236(3) 0.71364(16) 0.0486(9) Uani 1 1 d . . .
O8 O 0.9291(3) 0.1987(3) 0.45000(17) 0.0558(10) Uani 1 1 d . . .
C20 C 0.8998(4) 0.6269(4) 0.6620(2) 0.0368(11) Uani 1 1 d . . .
C23 C 0.6829(5) 0.2409(4) 0.3490(2) 0.0454(13) Uani 1 1 d . . .
H23A H 0.6736 0.2946 0.3840 0.055 Uiso 1 1 d R . .
C24 C 0.7967(4) 0.4985(4) 0.5801(3) 0.0449(13) Uani 1 1 d . . .
H24A H 0.7447 0.4876 0.6099 0.054 Uiso 1 1 d R . .
C25 C 0.9722(4) 0.3433(4) 0.5718(2) 0.0371(11) Uani 1 1 d . . .
C26 C 1.1556(5) 0.2907(5) 0.6089(3) 0.0619(17) Uani 1 1 d . . .
H26A H 1.2136 0.2344 0.6098 0.074 Uiso 1 1 d R . .
C27 C 0.7204(4) 0.1268(4) 0.3615(2) 0.0350(11) Uani 1 1 d . . .
C28 C 0.7864(4) 0.3981(4) 0.5381(2) 0.0406(12) Uani 1 1 d . . .
H28A H 0.7209 0.3832 0.5100 0.049 Uiso 1 1 d R . .
C29 C 0.7070(4) 0.9963(4) 0.6306(2) 0.0401(12) Uani 1 1 d . . .
H29A H 0.6346 0.9792 0.6121 0.048 Uiso 1 1 d R . .
C30 C 0.7059(4) 0.0992(4) 0.2463(2) 0.0374(12) Uani 1 1 d . . .
H30A H 0.7154 0.0500 0.2095 0.045 Uiso 1 1 d R . .
C31 C 0.5066(5) 0.2840(4) 0.0129(2) 0.0447(13) Uani 1 1 d . . .
C32 C 0.7417(4) 0.0746(4) 0.4289(2) 0.0419(13) Uani 1 1 d . . .
H32A H 0.6808 0.0280 0.4376 0.050 Uiso 1 1 d R . .
H32B H 0.8022 0.0215 0.4304 0.050 Uiso 1 1 d R . .
C34 C 0.9681(4) 0.8296(4) 0.6808(3) 0.0446(13) Uani 1 1 d . . .
H34A H 1.0374 0.8611 0.6748 0.054 Uiso 1 1 d R . .
H34B H 0.9701 0.8075 0.7257 0.054 Uiso 1 1 d R . .
C35 C 0.6583(4) 0.2797(4) 0.2859(2) 0.0437(13) Uani 1 1 d . . .
H35A H 0.6335 0.3603 0.2782 0.052 Uiso 1 1 d R . .
C36 C 0.8334(4) 1.1300(4) 0.6743(2) 0.0413(12) Uani 1 1 d . . .
H36A H 0.8519 1.2106 0.6870 0.050 Uiso 1 1 d R . .
C37 C 0.9122(4) 1.0443(4) 0.6823(2) 0.0420(12) Uani 1 1 d . . .
H37A H 0.9844 1.0645 0.6998 0.050 Uiso 1 1 d R . .
C38 C 0.8854(4) 0.9261(4) 0.6658(2) 0.0375(11) Uani 1 1 d . . .
C39 C 0.4588(5) 0.1024(5) 0.0804(3) 0.0508(14) Uani 1 1 d . . .
C40 C 0.4200(4) 0.2104(5) 0.0385(3) 0.0544(15) Uani 1 1 d . . .
H40A H 0.3745 0.1802 0.0015 0.065 Uiso 1 1 d R . .
H40B H 0.3770 0.2612 0.0623 0.065 Uiso 1 1 d R . .
C41 C 1.0626(4) 0.2657(5) 0.5735(3) 0.0515(14) Uani 1 1 d . . .
H41A H 1.0540 0.1929 0.5489 0.062 Uiso 1 1 d R . .
C42 C 1.1687(5) 0.3952(6) 0.6472(3) 0.0665(18) Uani 1 1 d . . .
H42A H 1.2385 0.4163 0.6686 0.080 Uiso 1 1 d R . .
C102 C 0.7368(4) 0.0600(4) 0.3088(2) 0.0381(12) Uani 1 1 d . . .
H10A H 0.7660 -0.0192 0.3148 0.046 Uiso 1 1 d RD . .
C105 C 0.8588(4) 0.2227(4) 0.4851(2) 0.0383(11) Uani 1 1 d . . .
C110 C 1.0841(4) 0.4708(5) 0.6490(3) 0.0499(14) Uani 1 1 d . . .
H11A H 1.0907 0.5398 0.6768 0.060 Uiso 1 1 d R . .
C111 C 0.8930(4) 0.5217(4) 0.6169(2) 0.0361(11) Uani 1 1 d . . .
C112 C 0.7814(4) 0.9043(4) 0.6373(2) 0.0420(12) Uani 1 1 d . . .
H11B H 0.7607 0.8247 0.6238 0.050 Uiso 1 1 d R . .

loop_
_atom_site_aniso_label
_atom_site_aniso_U_11
_atom_site_aniso_U_22
_atom_site_aniso_U_33
_atom_site_aniso_U_23
_atom_site_aniso_U_13
_atom_site_aniso_U_12
Cu1 0.0406(4) 0.0404(4) 0.0284(3) 0.0000(3) 0.0027(2) -0.0046(3)
O1 0.048(2) 0.049(2) 0.046(2) -0.0034(16) 0.0157(17) 0.0056(18)
N1 0.039(2) 0.037(2) 0.031(2) -0.0052(17) 0.0039(18) -0.0050(19)
O1W 0.067(3) 0.044(2) 0.058(2) -0.0146(17) 0.021(2) -0.0043(19)
O2 0.039(2) 0.058(2) 0.0299(17) 0.0011(15) 0.0023(15) -0.0024(17)
N2 0.039(2) 0.037(2) 0.030(2) -0.0024(17) 0.0023(18) 0.0016(19)
O2W 0.065(3) 0.050(2) 0.055(2) -0.0148(18) 0.017(2) 0.001(2)
N3 0.054(3) 0.037(2) 0.047(2) -0.0060(19) 0.021(2) 0.003(2)
O3 0.061(2) 0.048(2) 0.0329(18) 0.0025(15) -0.0009(18) -0.0139(19)
O3W 0.077(3) 0.068(3) 0.067(3) 0.000(2) -0.003(2) -0.013(2)
N4 0.045(3) 0.048(2) 0.026(2) -0.0051(18) 0.0062(18) -0.002(2)
O4 0.084(3) 0.075(3) 0.035(2) 0.0144(19) -0.013(2) -0.008(2)
C5 0.040(3) 0.042(3) 0.030(2) 0.003(2) 0.008(2) 0.001(2)
O5 0.084(3) 0.063(3) 0.073(3) -0.008(2) -0.012(2) -0.032(3)
C6 0.033(3) 0.041(3) 0.041(3) 0.001(2) 0.007(2) 0.004(2)
O7 0.055(2) 0.053(2) 0.041(2) -0.0035(16) 0.0180(18) -0.0072(19)
O8 0.057(3) 0.066(2) 0.050(2) -0.0112(19) 0.0266(19) -0.006(2)
C20 0.035(3) 0.035(3) 0.040(3) 0.003(2) 0.004(2) 0.005(2)
C23 0.069(4) 0.039(3) 0.027(2) -0.006(2) 0.003(2) 0.013(3)
C24 0.046(3) 0.045(3) 0.044(3) -0.001(2) 0.007(3) 0.004(3)
C25 0.034(3) 0.043(3) 0.036(3) 0.003(2) 0.008(2) 0.005(2)
C26 0.042(4) 0.062(4) 0.081(4) -0.012(3) 0.004(3) 0.021(3)
C27 0.039(3) 0.038(3) 0.029(2) 0.000(2) 0.004(2) -0.004(2)
C28 0.034(3) 0.047(3) 0.040(3) -0.001(2) 0.001(2) 0.003(2)
C29 0.034(3) 0.040(3) 0.043(3) -0.010(2) -0.004(2) -0.003(2)
C30 0.044(3) 0.033(3) 0.035(3) -0.008(2) 0.005(2) -0.002(2)
C31 0.050(3) 0.048(3) 0.036(3) 0.000(2) 0.003(2) 0.001(3)
C32 0.055(3) 0.038(3) 0.032(3) 0.000(2) 0.003(2) -0.004(2)
C34 0.040(3) 0.036(3) 0.057(3) 0.000(2) 0.005(3) 0.004(2)
C35 0.063(4) 0.035(3) 0.032(3) -0.004(2) 0.000(2) 0.006(3)
C36 0.049(3) 0.030(3) 0.043(3) -0.006(2) -0.001(2) -0.001(2)
C37 0.036(3) 0.040(3) 0.048(3) -0.005(2) 0.001(2) -0.001(2)
C38 0.040(3) 0.038(3) 0.036(3) 0.003(2) 0.011(2) 0.000(2)
C39 0.050(4) 0.062(4) 0.040(3) -0.003(3) 0.005(3) -0.010(3)
C40 0.040(3) 0.078(4) 0.044(3) 0.001(3) 0.000(3) -0.007(3)
C41 0.041(3) 0.053(3) 0.061(4) -0.012(3) 0.006(3) 0.012(3)
C42 0.037(3) 0.082(5) 0.077(4) -0.013(4) -0.009(3) 0.007(3)
C102 0.047(3) 0.033(3) 0.034(3) -0.002(2) 0.003(2) 0.002(2)
C105 0.043(3) 0.046(3) 0.026(2) 0.002(2) 0.004(2) 0.001(3)
C110 0.036(3) 0.055(3) 0.057(3) -0.015(3) 0.002(3) 0.006(3)
C111 0.037(3) 0.036(3) 0.037(3) 0.004(2) 0.007(2) 0.004(2)
C112 0.042(3) 0.035(3) 0.050(3) -0.006(2) 0.007(2) -0.003(2)

loop_
_atom_type_symbol
_atom_type_description
_atom_type_scat_dispersion_real
_atom_type_scat_dispersion_imag
_atom_type_scat_source
C C 0.0033 0.0016 'International Tables Vol C Tables 4.2.6.8 and 6.1.1.4'
H H 0.0000 0.0000 'International Tables Vol C Tables 4.2.6.8 and 6.1.1.4'
N N 0.0061 0.0033 'International Tables Vol C Tables 4.2.6.8 and 6.1.1.4'
O O 0.0106 0.0060 'International Tables Vol C Tables 4.2.6.8 and 6.1.1.4'
Cu Cu 0.3201 1.2651 'International Tables Vol C Tables 4.2.6.8 and 6.1.1.4'

loop_
_geom_angle_atom_site_label_1
_geom_angle_atom_site_label_2
_geom_angle_atom_site_label_3
_geom_angle
_geom_angle_site_symmetry_1
_geom_angle_site_symmetry_3
_geom_angle_publ_flag
O3 Cu1 O2 91.98(14) . . ?
O3 Cu1 N2 167.20(16) . 4_575 ?
O2 Cu1 N2 85.98(14) . 4_575 ?
O3 Cu1 N1 89.17(14) . . ?
O2 Cu1 N1 170.17(16) . . ?
N2 Cu1 N1 90.75(15) 4_575 . ?
O3 Cu1 O1 95.28(15) . . ?
O2 Cu1 O1 93.22(13) . . ?
N2 Cu1 O1 97.45(14) 4_575 . ?
N1 Cu1 O1 96.39(14) . . ?
C35 N1 C30 117.0(4) . . ?
C35 N1 Cu1 121.4(3) . . ?
C30 N1 Cu1 121.6(3) . . ?
C31 O2 Cu1 126.7(3) . . ?
C29 N2 C36 117.6(4) . . ?
C29 N2 Cu1 120.0(3) . 4_576 ?
C36 N2 Cu1 122.3(3) . 4_576 ?
C20 N3 C34 123.4(4) . . ?
C39 O3 Cu1 125.8(3) . . ?
C105 N4 C32 120.3(4) . . ?
C28 C5 C25 120.1(4) . . ?
C28 C5 C105 118.7(4) . . ?
C25 C5 C105 121.0(4) . . ?
C110 C6 C111 121.6(5) . . ?
C110 C6 C25 119.3(4) . . ?
C111 C6 C25 119.1(4) . . ?
O7 C20 N3 122.9(5) . . ?
O7 C20 C111 121.4(4) . . ?
N3 C20 C111 115.7(4) . . ?
C27 C23 C35 120.2(4) . . ?
C111 C24 C28 119.9(5) . . ?
C5 C25 C41 123.9(4) . . ?
C5 C25 C6 118.9(4) . . ?
C41 C25 C6 117.1(5) . . ?
C41 C26 C42 121.2(5) . . ?
C102 C27 C23 116.2(4) . . ?
C102 C27 C32 120.3(4) . . ?
C23 C27 C32 123.5(4) . . ?
C5 C28 C24 121.1(5) . . ?
N2 C29 C112 122.5(4) . . ?
N1 C30 C102 121.4(4) . . ?
O4 C31 O2 122.4(5) . . ?
O4 C31 C40 120.1(5) . . ?
O2 C31 C40 117.4(4) . . ?
N4 C32 C27 114.1(4) . . ?
N3 C34 C38 114.8(4) . . ?
N1 C35 C23 122.9(5) . . ?
N2 C36 C37 123.6(4) . . ?
C36 C37 C38 119.0(5) . . ?
C112 C38 C37 117.1(5) . . ?
C112 C38 C34 123.4(4) . . ?
C37 C38 C34 119.5(4) . . ?
O5 C39 O3 122.9(5) . . ?
O5 C39 C40 120.5(5) . . ?
O3 C39 C40 116.5(5) . . ?
C31 C40 C39 116.0(5) . . ?
C26 C41 C25 121.8(5) . . ?
C110 C42 C26 119.6(5) . . ?
C27 C102 C30 121.8(5) . . ?
O8 C105 N4 121.2(5) . . ?
O8 C105 C5 122.1(5) . . ?
N4 C105 C5 116.7(4) . . ?
C42 C110 C6 120.9(5) . . ?
C24 C111 C6 120.7(4) . . ?
C24 C111 C20 118.3(4) . . ?
C6 C111 C20 121.0(4) . . ?
C29 C112 C38 119.9(4) . . ?

loop_
_geom_bond_atom_site_label_1
_geom_bond_atom_site_label_2
_geom_bond_distance
_geom_bond_site_symmetry_2
_geom_bond_publ_flag
Cu1 O3 1.926(3) . ?
Cu1 O2 1.929(3) . ?
Cu1 N2 2.012(4) 4_575 ?
Cu1 N1 2.014(4) . ?
Cu1 O1 2.307(3) . ?
N1 C35 1.337(6) . ?
N1 C30 1.345(6) . ?
O2 C31 1.283(6) . ?
N2 C29 1.331(5) . ?
N2 C36 1.337(6) . ?
N2 Cu1 2.012(4) 4_576 ?
N3 C20 1.328(6) . ?
N3 C34 1.442(6) . ?
O3 C39 1.300(6) . ?
N4 C105 1.335(6) . ?
N4 C32 1.447(6) . ?
O4 C31 1.224(6) . ?
C5 C28 1.379(7) . ?
C5 C25 1.420(7) . ?
C5 C105 1.497(7) . ?
O5 C39 1.207(6) . ?
C6 C110 1.407(7) . ?
C6 C111 1.424(6) . ?
C6 C25 1.433(6) . ?
O7 C20 1.229(5) . ?
O8 C105 1.238(6) . ?
C20 C111 1.500(6) . ?
C23 C27 1.375(6) . ?
C23 C35 1.375(6) . ?
C24 C111 1.370(7) . ?
C24 C28 1.416(7) . ?
C25 C41 1.424(7) . ?
C26 C41 1.329(7) . ?
C26 C42 1.411(8) . ?
C27 C102 1.358(6) . ?
C27 C32 1.507(6) . ?
C29 C112 1.384(6) . ?
C30 C102 1.377(6) . ?
C31 C40 1.510(8) . ?
C34 C38 1.502(6) . ?
C36 C37 1.372(7) . ?
C37 C38 1.396(6) . ?
C38 C112 1.385(7) . ?
C39 C40 1.531(7) . ?
C42 C110 1.361(7) . ?
